data_7720196
loop_
_publ_author_name
'Topi&#x107;, Edi'
'Sarjanovi&#x107;, Josipa'
'Kuzman, Dino'
'Cocut, Andrea'
'Hrenar, Tomica'
'Pisk, Jana'
'Vrdoljak, Vi&#x161;nja'

_publ_section_title
;
 Nicotinoyl hydrazone-directed vanadium assemblies: metallosupramolecular
 isomerism, polymorphism, and catalytic oxidation performance.
;
_journal_issue 10
_journal_name_full 'Dalton transactions (Cambridge, England : 2003)'
_journal_page_first 4237
_journal_page_last 4249
_journal_paper_doi 10.1039/d5dt03088a
_journal_volume 55
_journal_year 2026
_chemical_formula_moiety 'C76 H88 N12 O20 V4'
_chemical_formula_sum 'C76 H88 N12 O20 V4'
_chemical_formula_weight 1693.34
_chemical_name_systematic
'oxo-n-pentoxo-[N''-(2-oxo-3-methoxybenzylidene)nicotinoylhydrazonato]vanadium(v) polymer form beta'
_space_group_crystal_system triclinic
_space_group_IT_number 2
_space_group_name_Hall '-P 1'
_space_group_name_H-M_alt 'P -1'
_atom_sites_solution_hydrogens geom
_audit_creation_date 2025-09-09
_audit_creation_method
;
Olex2 1.5
(compiled 2025.07.13 svn.rb7424aed for OlexSys, GUI svn.r7314)
;
_audit_update_record
;
2025-12-22 deposited with the CCDC.	2026-02-17 downloaded from the CCDC.
;
_cell_angle_alpha 87.4190(10)
_cell_angle_beta 75.757(2)
_cell_angle_gamma 76.5960(10)
_cell_formula_units_Z 1
_cell_length_a 10.3360(2)
_cell_length_b 14.3043(2)
_cell_length_c 15.0552(3)
_cell_measurement_reflns_used 28001
_cell_measurement_temperature 293(2)
_cell_measurement_theta_max 76.6570
_cell_measurement_theta_min 3.0250
_cell_volume 2098.54(7)
_computing_cell_refinement 'CrysAlisPro 1.171.42.53a (Rigaku OD, 2022)'
_computing_data_collection 'CrysAlisPro 1.171.42.53a (Rigaku OD, 2022)'
_computing_data_reduction 'CrysAlisPro 1.171.42.53a (Rigaku OD, 2022)'
_computing_molecular_graphics 'Olex2 1.5 (Dolomanov et al., 2009)'
_computing_publication_material 'Olex2 1.5 (Dolomanov et al., 2009)'
_computing_structure_refinement 'SHELXL 2019/3 (Sheldrick, 2015)'
_computing_structure_solution 'SHELXT 2018/2 (Sheldrick, 2018)'
_diffrn_ambient_temperature 293(2)
_diffrn_detector 'Hybrid Pixel Array Detector'
_diffrn_detector_area_resol_mean 10.0000
_diffrn_detector_type HyPix
_diffrn_measured_fraction_theta_full 0.997
_diffrn_measured_fraction_theta_max 0.968
_diffrn_measurement_details
;
List of Runs (angles in degrees, time in seconds):

  # Type    Start    End  Width  t~exp~   \w     \q     \k     \f   Frames
#--------------------------------------------------------------------------
  1  \w   -119.00 -77.00   0.50    2.00    --  -46.93 174.00 146.00   84
  2  \w    -68.00 -42.00   0.50    2.00    --  -46.93 174.00 146.00   52
  3  \w    -81.00  -9.00   0.50    2.00    --  -46.93 115.00   5.00  144
  4  \w   -105.00 -80.00   0.50    2.00    --  -46.93-174.00 136.00   50
  5  \w     85.00 115.00   0.50    2.00    --   46.93 174.00 146.00   60
  6  \w     27.00  65.00   0.50    2.00    --   46.93-115.00 -83.00   76
  7  \w   -111.00 -86.00   0.50    8.00    --  -86.25-174.00 136.00   50
  8  \w   -144.00-119.00   0.50    8.00    --  -86.25-115.00 -83.00   50
  9  \w   -104.00 -79.00   0.50    8.00    --  -86.25 174.00 146.00   50
 10  \w    -71.00 -46.00   0.50    8.00    --  -86.25 115.00   5.00   50
 11  \w    101.00 127.00   0.50    8.00    --  106.38 174.00 146.00   52
 12  \w     73.00 146.00   0.50    8.00    --  106.38-174.00 136.00  146
 13  \w     35.00 108.00   0.50    8.00    --  106.38-115.00 -83.00  146
 14  \w    101.00 127.00   0.50    8.00    --  106.38 115.00   5.00   52
 15  \w    -18.00   7.00   0.50    2.00    --   14.00  97.00 -74.27   50
 16  \w    -11.00  14.00   0.50    2.00    --   18.00  91.00 106.53   50
 17  \w     -1.00  24.00   0.50    2.00    --   26.00  87.00 159.73   50
 18  \w      8.00  34.00   0.50    2.00    --   30.00  79.00 -82.40   52
 19  \w     12.00  37.00   0.50    2.00    --   34.00  75.00 129.47   50
 20  \w     12.00  37.00   0.50    2.00    --   34.00  76.00  67.82   50
 21  \w     12.00  37.00   0.50    2.00    --   34.00  77.00 -21.04   50
 22  \w     16.00  44.00   0.50    2.00    --   34.00  73.00 -57.44   56
 23  \w     18.00  43.00   0.50    2.00    --   38.00  70.00-114.65   50
 24  \w     35.00  91.00   0.50    2.00    --   46.93  19.00  60.00  112
 25  \w     96.00 121.00   0.50    2.00    --   46.93  19.00  60.00   50
 26  \w     37.00 112.00   0.50    2.00    --   46.93  19.00 -90.00  150
 27  \w     65.00  90.00   0.50    2.00    --   46.93-174.00 136.00   50
 28  \w     80.00 106.00   0.50    2.00    --   50.00  64.00 139.88   52
 29  \w     34.00  60.00   0.50    2.00    --   50.00  64.00 139.88   52
 30  \w     32.00  67.00   0.50    2.00    --   50.00  66.00  93.04   70
 31  \w     61.00  87.00   0.50    2.00    --   50.00  66.00 -71.58   52
 32  \w     33.00  62.00   0.50    2.00    --   50.00  66.00  11.97   58
 33  \w     32.00  58.00   0.50    2.00    --   50.00  66.00 163.96   52
 34  \w     33.00  58.00   0.50    2.00    --   50.00  66.00 -71.58   50
 35  \w     79.00 117.00   0.50    2.00    --   50.00  66.00  93.04   76
 36  \w     36.00  70.00   0.50    2.00    --   54.00  66.00-177.98   68
 37  \w     40.00  66.00   0.50    2.00    --   54.00  65.00 -33.94   52
 38  \w     83.00 124.00   0.50    2.00    --   54.00  65.00 -33.94   82
 39  \w    107.00 133.00   0.50    2.00    --   62.00  64.00  47.91   52
 40  \w     45.00  71.00   0.50    2.00    --   62.00  64.00  47.91   52
 41  \w     43.00  69.00   0.50    2.00    --   62.00  67.00 -33.68   52
 42  \w     43.00  68.00   0.50    2.00    --   62.00  67.00-108.86   50
 43  \w     43.00  70.00   0.50    2.00    --   62.00  67.00 163.92   54
 44  \w     44.00  82.00   0.50    2.00    --   62.00  67.00-153.46   76
 45  \w     45.00  70.00   0.50    2.00    --   62.00  65.00 -66.19   50
 46  \w     45.00  71.00   0.50    2.00    --   62.00  67.00 -15.09   52
 47  \w     43.00  76.00   0.50    2.00    --   62.00  67.00-139.11   66
 48  \w     43.00  72.00   0.50    2.00    --   62.00  67.00  12.27   58
 49  \w    -75.00 -49.00   0.50    2.00    --  -66.00 -63.00  83.40   52
 50  \w    -74.00 -49.00   0.50    2.00    --  -66.00 -62.00  21.55   50
 51  \w    -78.00 -52.00   0.50    8.00    --  -70.00 -66.00 139.90   52
 52  \w    -77.00 -51.00   0.50    8.00    --  -70.00 -67.00-111.85   52
 53  \w    -85.00 -57.00   0.50    8.00    --  -74.00 -61.00-137.32   56
 54  \w    -82.00 -57.00   0.50    8.00    --  -74.00 -63.00  58.06   50
 55  \w    -85.00 -59.00   0.50    8.00    --  -74.00 -63.00 121.55   52
 56  \w    -87.00 -57.00   0.50    8.00    --  -74.00 -63.00   3.13   60
 57  \w    -83.00 -57.00   0.50    8.00    --  -74.00 -62.00  75.59   52
 58  \w    -86.00 -61.00   0.50    8.00    --  -78.00 -63.00 172.09   50
 59  \w    -92.00 -66.00   0.50    8.00    --  -82.00 -61.00 100.78   52
 60  \w    -94.00 -66.00   0.50    8.00    --  -82.00 -60.00 -90.63   56
 61  \w    -89.00 -64.00   0.50    8.00    --  -82.00 -65.00-159.53   50
 62  \w    -96.00 -65.00   0.50    8.00    --  -82.00 -63.00 -39.23   62
 63  \w    -99.00 -65.00   0.50    8.00    --  -82.00 -62.00 -78.39   68
 64  \w    -97.00 -68.00   0.50    8.00    --  -86.00 -64.00  78.89   58
 65  \w   -120.00 -69.00   0.50    8.00    --  -86.25 -64.00 155.40  102
 66  \w   -158.00-127.00   0.50    8.00    --  -86.25 -64.00 155.40   62
 67  \w    -95.00 -70.00   0.50    8.00    --  -86.25 -60.00 -50.32   50
 68  \w   -158.00-114.00   0.50    8.00    --  -86.25 -60.00 -50.32   88
 69  \w    -95.00 -69.00   0.50    8.00    --  -86.25 -65.00 -53.92   52
 70  \w    -96.00 -71.00   0.50    8.00    --  -86.25 -62.00 -22.15   50
 71  \w    -96.00 -70.00   0.50    8.00    --  -86.25 -64.00  18.49   52
 72  \w    -99.00 -70.00   0.50    8.00    --  -86.25 -61.00  -3.04   58
 73  \w    -95.00 -68.00   0.50    8.00    --  -86.25 -65.00-102.18   54
 74  \w    -94.00 -69.00   0.50    8.00    --  -86.25 -64.00  94.58   50
 75  \w   -103.00 -70.00   0.50    8.00    --  -86.25 -60.00  27.00   66
 76  \w    -95.00 -69.00   0.50    8.00    --  -86.25 -63.00-147.26   52
 77  \w    -95.00 -70.00   0.50    8.00    --  -86.25 -65.00-122.30   50
 78  \w    -98.00 -70.00   0.50    8.00    --  -86.25 -60.00 118.94   56
 79  \w    -97.00 -69.00   0.50    8.00    --  -86.25 -63.00 -12.01   56
 80  \w   -155.00-129.00   0.50    8.00    --  -86.25 -63.00 -12.01   52
 81  \w    -94.00 -69.00   0.50    8.00    --  -86.25 -63.00   8.21   50
 82  \w    -94.00 -68.00   0.50    8.00    --  -86.25 -66.00 175.09   52
 83  \w   -157.00-124.00   0.50    8.00    --  -86.25 -65.00 -53.92   66
 84  \w    -94.00 -69.00   0.50    8.00    --  -86.25 -64.00  46.03   50
 85  \w    -95.00 -69.00   0.50    8.00    --  -86.25 -64.00  64.28   52
 86  \w   -157.00-101.00   0.50    8.00    --  -86.25 -64.00  64.28  112
 87  \w     89.00 178.00   0.50    8.00    --  106.38  77.00 -90.00  178
 88  \w     34.00 103.00   0.50    8.00    --  106.38 -77.00 120.00  138
 89  \w     37.00 110.00   0.50    8.00    --  106.38-125.00  30.00  146
 90  \w     35.00 106.00   0.50    8.00    --  106.38-125.00-120.00  142
 91  \w     93.00 175.00   0.50    8.00    --  106.38  57.00   0.00  164
 92  \w    146.00 176.00   0.50    8.00    --  106.38  57.00 120.00   60
 93  \w    101.00 142.00   0.50    8.00    --  106.38  57.00 120.00   82
 94  \w     99.00 177.00   0.50    8.00    --  106.38  57.00 -30.00  156
 95  \w     88.00 174.00   0.50    8.00    --  106.38  77.00 -60.00  172
 96  \w    130.00 174.00   0.50    8.00    --  106.38  77.00  30.00   88
 97  \w     88.00 118.00   0.50    8.00    --  106.38  77.00  30.00   60
 98  \w    141.00 166.00   0.50    8.00    --  106.38  19.00 -60.00   50
 99  \w     40.00  66.00   0.50    8.00    --  106.38 -57.00 -30.00   52
100  \w    136.00 177.00   0.50    8.00    --  106.38  57.00  60.00   82
101  \w     96.00 121.00   0.50    8.00    --  106.38  57.00  60.00   50
102  \w     97.00 134.00   0.50    8.00    --  106.38  19.00 -60.00   74
103  \w     97.00 165.00   0.50    8.00    --  106.38  57.00-120.00  136
104  \w     35.00  81.00   0.50    8.00    --  106.38-125.00   0.00   92
105  \w     36.00 103.00   0.50    8.00    --  106.38 -99.00 -60.00  134
106  \w     78.00 104.00   0.50    8.00    --  106.38 -99.00 -90.00   52
107  \w     39.00  64.00   0.50    8.00    --  106.38 -99.00 -90.00   50
108  \w    145.00 170.00   0.50    8.00    --  106.38  19.00  90.00   50
109  \w     92.00 177.00   0.50    8.00    --  106.38  57.00-180.00  170
110  \w     98.00 141.00   0.50    8.00    --  106.38  19.00  90.00   86
111  \w     95.00 174.00   0.50    8.00    --  106.38  77.00  90.00  158
112  \w     92.00 139.00   0.50    8.00    --  106.38  57.00 150.00   94
113  \w     34.00 100.00   0.50    8.00    --  106.38-125.00 120.00  132
114  \w     34.00  96.00   0.50    8.00    --  106.38 -99.00-150.00  124
115  \w     88.00 178.00   0.50    8.00    --  106.38  77.00 150.00  180
116  \w     79.00 105.00   0.50    8.00    --  106.38 -99.00 120.00   52
117  \w     74.00 107.00   0.50    8.00    --  106.38-106.00  91.58   66
118  \w     94.00 155.00   0.50    8.00    --  106.38  57.00-150.00  122
119  \w     94.00 120.00   0.50    8.00    --  106.38  38.00  60.00   52
120  \w     41.00  76.00   0.50    8.00    --  106.38 -99.00 120.00   70
;
_diffrn_measurement_device 'four-circle diffractometer'
_diffrn_measurement_device_type 'XtaLAB Synergy, Dualflex, HyPix'
_diffrn_measurement_method '\w scans'
_diffrn_orient_matrix_type 'CrysAlisPro convention (1999,Acta A55,543-557)'
_diffrn_orient_matrix_UB_11 -0.0455695000
_diffrn_orient_matrix_UB_12 -0.0322385000
_diffrn_orient_matrix_UB_13 -0.0814331000
_diffrn_orient_matrix_UB_21 -0.0848308000
_diffrn_orient_matrix_UB_22 -0.0622064000
_diffrn_orient_matrix_UB_23 0.0647244000
_diffrn_orient_matrix_UB_31 -0.1251805000
_diffrn_orient_matrix_UB_32 0.0857369000
_diffrn_orient_matrix_UB_33 0.0180759000
_diffrn_radiation_monochromator mirror
_diffrn_radiation_probe x-ray
_diffrn_radiation_type 'Cu K\a'
_diffrn_radiation_wavelength 1.54184
_diffrn_reflns_av_R_equivalents 0.0353
_diffrn_reflns_av_unetI/netI 0.0195
_diffrn_reflns_Laue_measured_fraction_full 0.997
_diffrn_reflns_Laue_measured_fraction_max 0.968
_diffrn_reflns_limit_h_max 13
_diffrn_reflns_limit_h_min -13
_diffrn_reflns_limit_k_max 18
_diffrn_reflns_limit_k_min -17
_diffrn_reflns_limit_l_max 19
_diffrn_reflns_limit_l_min -18
_diffrn_reflns_number 65009
_diffrn_reflns_point_group_measured_fraction_full 0.997
_diffrn_reflns_point_group_measured_fraction_max 0.968
_diffrn_reflns_theta_full 67.684
_diffrn_reflns_theta_max 77.394
_diffrn_reflns_theta_min 3.176
_diffrn_source 'micro-focus sealed X-ray tube'
_diffrn_source_type 'PhotonJet (Cu) X-ray Source'
_exptl_absorpt_coefficient_mu 4.243
_exptl_absorpt_correction_T_max 1.00000
_exptl_absorpt_correction_T_min 0.81195
_exptl_absorpt_correction_type multi-scan
_exptl_absorpt_process_details
;
CrysAlisPro 1.171.42.53a (Rigaku Oxford Diffraction, 2022)
Empirical absorption correction using spherical harmonics,
implemented in SCALE3 ABSPACK scaling algorithm.
;
_exptl_crystal_colour brown
_exptl_crystal_colour_primary brown
_exptl_crystal_density_diffrn 1.340
_exptl_crystal_description block
_exptl_crystal_F_000 880
_exptl_crystal_size_max 0.03
_exptl_crystal_size_mid 0.02
_exptl_crystal_size_min 0.01
_refine_diff_density_max 1.240
_refine_diff_density_min -0.766
_refine_diff_density_rms 0.076
_refine_ls_extinction_method none
_refine_ls_goodness_of_fit_ref 1.055
_refine_ls_hydrogen_treatment constr
_refine_ls_matrix_type full
_refine_ls_number_parameters 491
_refine_ls_number_reflns 8627
_refine_ls_number_restraints 126
_refine_ls_restrained_S_all 1.091
_refine_ls_R_factor_all 0.0700
_refine_ls_R_factor_gt 0.0608
_refine_ls_shift/su_max 0.001
_refine_ls_shift/su_mean 0.000
_refine_ls_structure_factor_coef Fsqd
_refine_ls_weighting_details 'w=1/[\s^2^(Fo^2^)+(0.1512P)^2^+0.4773P] where P=(Fo^2^+2Fc^2^)/3'
_refine_ls_weighting_scheme calc
_refine_ls_wR_factor_gt 0.1978
_refine_ls_wR_factor_ref 0.2091
_reflns_Friedel_coverage 0.000
_reflns_number_gt 7142
_reflns_number_total 8627
_reflns_threshold_expression 'I > 2\s(I)'
_cod_data_source_file d5dt03088a2.cif
_cod_data_source_block 5beta
_cod_depositor_comments 'Adding full bibliography for 7720194--7720204.cif.'
_cod_database_code 7720196
_shelx_shelxl_version_number 2019/3
_chemical_oxdiff_formula 'V C N O'
_chemical_oxdiff_usercomment ' '
_shelx_space_group_comment
;
The symmetry employed for this shelxl refinement is uniquely defined
by the following loop, which should always be used as a source of
symmetry information in preference to the above space-group names.
They are only intended as comments.
;
_shelx_estimated_absorpt_t_max 0.959
_shelx_estimated_absorpt_t_min 0.883
_olex2_refinement_description
;
1. Fixed Uiso
 At 1.2 times of:
  All C(H) groups, All C(H,H) groups
 At 1.5 times of:
  All C(H,H,H) groups
2. Restrained distances
 C15A-O4A
 1.5 with sigma of 0.02
 C15-O4
 1.5 with sigma of 0.02
 H19E-C17A
 3.35 with sigma of 0.02
 H19C-C17
 3.238 with sigma of 0.02
 C15-C16 \\sim C16-C17 \\sim C17-C18 \\sim C18-C19
 with sigma of 0.02
 C15-C17 \\sim C17-C19 \\sim C16-C18
 with sigma of 0.04
 C15A-C16A \\sim C16A-C17A \\sim C17A-C18A \\sim C18A-C19A
 with sigma of 0.02
 C15A-C17A \\sim C17A-C19A \\sim C16A-C18A
 with sigma of 0.04
3. Rigid bond restraints
 C15, C16, C17, C18, C19
 with sigma for 1-2 distances of 0.01 and sigma for 1-3 distances of 0.01
 C15A, C16A, C17A, C18A, C19A
 with sigma for 1-2 distances of 0.01 and sigma for 1-3 distances of 0.01
4. Uiso/Uaniso restraints and constraints
C15 \\sim C16 \\sim C17 \\sim C18 \\sim C19: within 2A with sigma of 0.04 and
sigma for terminal atoms of 0.08 within 2A
C15A \\sim C16A \\sim C17A \\sim C18A \\sim C19A: within 2A with sigma of 0.04
and sigma for terminal atoms of 0.08 within 2A
5. Rigid body (RIGU) restrains
 C15, C16, C17, C18, C19
 with sigma for 1-2 distances of 0.004 and sigma for 1-3 distances of 0.004
 C15A, C16A, C17A, C18A, C19A
 with sigma for 1-2 distances of 0.004 and sigma for 1-3 distances of 0.004
6.a Free rotating group:
 C15(C16,C17,C18,C19), C15A(C16A,C17A,C18A,C19A)
6.b Secondary CH2 refined with riding coordinates:
 C15(H15A,H15B), C16(H16A,H16B), C17(H17A,H17B), C18(H18A,H18B), C15A(H15C,
 H15D), C16A(H16C,H16D), C17A(H17C,H17D), C18A(H18C,H18D)
6.c Aromatic/amide H refined with riding coordinates:
 C11A(H11A), C10A(H10A), C10(H10), C13A(H13A), C2(H2), C12A(H12A), C8(H8),
 C2A(H2A), C11(H11), C13(H13), C6(H6), C7(H7), C6A(H6A), C12(H12), C8A(H8A),
 C7A(H7A)
6.d Idealised Me refined as rotating group:
 C14(H14A,H14B,H14C), C14A(H14D,H14E,H14F), C19(H19A,H19B,H19C), C19A(H19D,
 H19E,H19F)
;
_olex2_submission_special_instructions 'No special instructions were received'
_oxdiff_exptl_absorpt_empirical_details
;
Empirical correction (ABSPACK) includes:
- Absorption correction using spherical harmonics
- Frame scaling
- Detector area scaling
;
_oxdiff_exptl_absorpt_empirical_full_max 1.357
_oxdiff_exptl_absorpt_empirical_full_min 0.774

loop_
_space_group_symop_operation_xyz
'x, y, z'
'-x, -y, -z'

loop_
_atom_site_label
_atom_site_type_symbol
_atom_site_fract_x
_atom_site_fract_y
_atom_site_fract_z
_atom_site_U_iso_or_equiv
_atom_site_adp_type
_atom_site_occupancy
_atom_site_site_symmetry_order
_atom_site_calc_flag
_atom_site_refinement_flags_posn
_atom_site_refinement_flags_adp
_atom_site_refinement_flags_occupancy
_atom_site_disorder_assembly
_atom_site_disorder_group
V1 V 0.57098(4) 0.19781(3) 0.55216(4) 0.04871(17) Uani 1 1 d . . . . .
V1A V -0.07403(5) 0.49315(4) 0.81984(3) 0.05432(18) Uani 1 1 d . . . . .
O1A O 0.1152(2) 0.50837(16) 0.76830(14) 0.0557(5) Uani 1 1 d . . . . .
O1 O 0.37890(18) 0.26400(15) 0.58576(14) 0.0519(5) Uani 1 1 d . . . . .
O2 O 0.7314(2) 0.14883(14) 0.46558(17) 0.0571(5) Uani 1 1 d . . . . .
O4 O 0.6201(2) 0.27644(16) 0.61901(16) 0.0595(5) Uani 1 1 d D . . . .
O2A O -0.2529(2) 0.49972(19) 0.81100(16) 0.0651(6) Uani 1 1 d . . . . .
O4A O -0.0202(2) 0.37355(18) 0.85373(17) 0.0672(6) Uani 1 1 d D . . . .
O3 O 0.9943(2) 0.07623(17) 0.4138(2) 0.0694(6) Uani 1 1 d . . . . .
N2 N 0.4772(2) 0.14736(17) 0.45895(18) 0.0514(5) Uani 1 1 d . . . . .
N3A N 0.4205(2) 0.66734(17) 0.55860(18) 0.0501(5) Uani 1 1 d . . . . .
O5 O 0.5652(2) 0.10689(17) 0.61674(19) 0.0678(6) Uani 1 1 d . . . . .
N1 N 0.3371(2) 0.18530(19) 0.46989(19) 0.0552(6) Uani 1 1 d . . . . .
O3A O -0.5011(3) 0.4773(2) 0.8886(2) 0.0852(8) Uani 1 1 d . . . . .
O5A O -0.1070(3) 0.5520(2) 0.91241(17) 0.0738(7) Uani 1 1 d . . . . .
N3 N -0.0155(2) 0.4117(2) 0.67376(18) 0.0585(6) Uani 1 1 d . . . . .
N2A N -0.0927(3) 0.6169(2) 0.73685(19) 0.0603(6) Uani 1 1 d . . . . .
N1A N 0.0304(3) 0.6387(2) 0.6875(2) 0.0639(7) Uani 1 1 d . . . . .
C1 C 0.2964(3) 0.2448(2) 0.5391(2) 0.0498(6) Uani 1 1 d . . . . .
C11A C 0.5266(3) 0.5947(2) 0.5638(2) 0.0571(7) Uani 1 1 d . . . . .
H11A H 0.613742 0.598618 0.530404 0.069 Uiso 1 1 calc R U . . .
C4 C 0.7715(3) 0.0734(2) 0.4086(2) 0.0530(6) Uani 1 1 d . . . . .
C10A C 0.2964(3) 0.6602(2) 0.6080(2) 0.0494(6) Uani 1 1 d . . . . .
H10A H 0.221894 0.710571 0.606063 0.059 Uiso 1 1 calc R U . . .
C9A C 0.2728(3) 0.5815(2) 0.6618(2) 0.0512(6) Uani 1 1 d . . . . .
C1A C 0.1308(3) 0.5772(2) 0.7098(2) 0.0543(7) Uani 1 1 d . . . . .
C10 C 0.1102(3) 0.3565(2) 0.6446(2) 0.0528(6) Uani 1 1 d . . . . .
H10 H 0.173978 0.357253 0.678540 0.063 Uiso 1 1 calc R U . . .
C3 C 0.6780(3) 0.0372(2) 0.3738(2) 0.0567(7) Uani 1 1 d . . . . .
C13A C 0.3834(3) 0.5072(2) 0.6662(2) 0.0589(7) Uani 1 1 d . . . . .
H13A H 0.371375 0.453564 0.701823 0.071 Uiso 1 1 calc R U . . .
C9 C 0.1519(3) 0.2981(2) 0.5670(2) 0.0527(6) Uani 1 1 d . . . . .
C2 C 0.5341(3) 0.0808(2) 0.3978(2) 0.0555(7) Uani 1 1 d . . . . .
H2 H 0.478245 0.059545 0.367113 0.067 Uiso 1 1 calc R U . . .
C12A C 0.5130(3) 0.5142(2) 0.6164(3) 0.0617(8) Uani 1 1 d . . . . .
H12A H 0.589411 0.465539 0.618365 0.074 Uiso 1 1 calc R U . . .
C5 C 0.9121(3) 0.0329(2) 0.3800(2) 0.0604(7) Uani 1 1 d . . . . .
C4A C -0.3568(3) 0.5747(3) 0.8123(2) 0.0643(8) Uani 1 1 d . . . . .
C5A C -0.4912(3) 0.5643(3) 0.8517(2) 0.0716(10) Uani 1 1 d . . . . .
C8 C 0.7276(4) -0.0426(3) 0.3142(3) 0.0707(9) Uani 1 1 d . . . . .
H8 H 0.666722 -0.067723 0.291435 0.085 Uiso 1 1 calc R U . . .
C3A C -0.3381(3) 0.6614(3) 0.7723(3) 0.0744(10) Uani 1 1 d . . . . .
C2A C -0.2033(4) 0.6754(3) 0.7292(3) 0.0747(10) Uani 1 1 d . . . . .
H2A H -0.196424 0.729871 0.693892 0.090 Uiso 1 1 calc R U . . .
C11 C -0.1047(3) 0.4118(4) 0.6226(3) 0.0868(14) Uani 1 1 d . . . . .
H11 H -0.191347 0.452481 0.639455 0.104 Uiso 1 1 calc R U . . .
C14 C 1.1365(4) 0.0349(3) 0.3910(3) 0.0813(11) Uani 1 1 d . . . . .
H14A H 1.172274 0.040057 0.326196 0.122 Uiso 1 1 calc R U . . .
H14B H 1.152077 -0.031564 0.407667 0.122 Uiso 1 1 calc R U . . .
H14C H 1.181668 0.068255 0.423458 0.122 Uiso 1 1 calc R U . . .
C13 C 0.0553(4) 0.2953(4) 0.5179(3) 0.0845(13) Uani 1 1 d . . . . .
H13 H 0.076877 0.254664 0.467250 0.101 Uiso 1 1 calc R U . . .
C6 C 0.9571(4) -0.0468(3) 0.3217(3) 0.0777(10) Uani 1 1 d . . . . .
H6 H 1.050087 -0.075651 0.304386 0.093 Uiso 1 1 calc R U . . .
C7 C 0.8650(4) -0.0838(3) 0.2893(3) 0.0817(11) Uani 1 1 d . . . . .
H7 H 0.896601 -0.137108 0.250261 0.098 Uiso 1 1 calc R U . . .
C6A C -0.6015(4) 0.6414(4) 0.8501(3) 0.0926(14) Uani 1 1 d . . . . .
H6A H -0.690030 0.634907 0.877356 0.111 Uiso 1 1 calc R U . . .
C12 C -0.0728(4) 0.3541(5) 0.5461(3) 0.113(2) Uani 1 1 d . . . . .
H12 H -0.138511 0.354869 0.513372 0.135 Uiso 1 1 calc R U . . .
C8A C -0.4513(4) 0.7373(4) 0.7701(4) 0.1024(17) Uani 1 1 d . . . . .
H8A H -0.438050 0.794786 0.742197 0.123 Uiso 1 1 calc R U . . .
C14A C -0.6340(4) 0.4674(5) 0.9402(3) 0.1005(16) Uani 1 1 d . . . . .
H14D H -0.695893 0.477206 0.900634 0.151 Uiso 1 1 calc R U . . .
H14E H -0.668010 0.514306 0.988997 0.151 Uiso 1 1 calc R U . . .
H14F H -0.626939 0.404093 0.965418 0.151 Uiso 1 1 calc R U . . .
C7A C -0.5826(4) 0.7261(5) 0.8095(4) 0.1100(18) Uani 1 1 d . . . . .
H7A H -0.657771 0.776233 0.808428 0.132 Uiso 1 1 calc R U . . .
C15 C 0.6461(13) 0.2659(7) 0.7034(5) 0.232(6) Uani 1 1 d DG U . A 1
H15A H 0.644818 0.329967 0.722628 0.278 Uiso 1 1 calc R U . A 1
H15B H 0.740575 0.230120 0.693377 0.278 Uiso 1 1 calc R U . A 1
C16 C 0.5687(11) 0.2217(10) 0.7874(6) 0.322(7) Uani 1 1 d DG U . A 1
H16A H 0.557933 0.159824 0.770344 0.386 Uiso 1 1 calc R U . A 1
H16B H 0.477829 0.262693 0.808274 0.386 Uiso 1 1 calc R U . A 1
C17 C 0.6395(12) 0.2078(8) 0.8658(5) 0.323(9) Uani 1 1 d DG U . A 1
H17A H 0.729425 0.165495 0.845316 0.388 Uiso 1 1 calc R U . A 1
H17B H 0.652430 0.269423 0.881687 0.388 Uiso 1 1 calc R U . A 1
C18 C 0.5609(17) 0.1660(12) 0.9510(6) 0.511(15) Uani 1 1 d DG U . A 1
H18A H 0.471894 0.209131 0.972582 0.614 Uiso 1 1 calc R U . A 1
H18B H 0.545906 0.105122 0.934925 0.614 Uiso 1 1 calc R U . A 1
C19 C 0.634(2) 0.1500(15) 1.0282(6) 0.75(3) Uani 1 1 d DG U . A 1
H19A H 0.588466 0.197492 1.075503 1.128 Uiso 1 1 calc R U . A 1
H19B H 0.727311 0.155357 1.004949 1.128 Uiso 1 1 calc R U . A 1
H19C H 0.632953 0.087063 1.052840 1.128 Uiso 1 1 calc DR U . A 1
C15A C -0.0085(10) 0.3431(4) 0.9399(4) 0.148(3) Uani 1 1 d DG U . B 2
H15C H -0.096731 0.367841 0.981742 0.178 Uiso 1 1 calc R U . B 2
H15D H 0.056167 0.374667 0.956216 0.178 Uiso 1 1 calc R U . B 2
C16A C 0.0347(17) 0.2372(4) 0.9604(6) 0.305(8) Uani 1 1 d DG U . B 2
H16C H 0.118127 0.208881 0.915453 0.366 Uiso 1 1 calc R U . B 2
H16D H -0.035938 0.205417 0.954130 0.366 Uiso 1 1 calc R U . B 2
C17A C 0.0594(14) 0.2188(6) 1.0557(6) 0.333(8) Uani 1 1 d DG U . B 2
H17C H -0.023227 0.248712 1.100483 0.399 Uiso 1 1 calc R U . B 2
H17D H 0.131710 0.249311 1.061332 0.399 Uiso 1 1 calc R U . B 2
C18A C 0.099(2) 0.1130(7) 1.0777(10) 0.560(16) Uani 1 1 d DG U . B 2
H18C H 0.025894 0.082777 1.073653 0.672 Uiso 1 1 calc R U . B 2
H18D H 0.180574 0.082672 1.031992 0.672 Uiso 1 1 calc R U . B 2
C19A C 0.127(3) 0.0953(11) 1.1720(11) 0.74(3) Uani 1 1 d DG U . B 2
H19D H 0.185286 0.135675 1.181302 1.116 Uiso 1 1 calc R U . B 2
H19E H 0.171960 0.029150 1.176611 1.116 Uiso 1 1 calc DR U . B 2
H19F H 0.042206 0.110012 1.217837 1.116 Uiso 1 1 calc R U . B 2

loop_
_atom_site_aniso_label
_atom_site_aniso_U_11
_atom_site_aniso_U_22
_atom_site_aniso_U_33
_atom_site_aniso_U_23
_atom_site_aniso_U_13
_atom_site_aniso_U_12
V1 0.0314(3) 0.0449(3) 0.0688(3) -0.0006(2) -0.0112(2) -0.00750(19)
V1A 0.0378(3) 0.0705(4) 0.0523(3) 0.0051(2) -0.0042(2) -0.0156(2)
O1A 0.0390(10) 0.0702(13) 0.0590(11) 0.0132(9) -0.0107(8) -0.0185(9)
O1 0.0303(9) 0.0569(11) 0.0668(12) -0.0041(9) -0.0089(8) -0.0089(8)
O2 0.0334(9) 0.0443(10) 0.0896(15) -0.0077(9) -0.0095(9) -0.0050(8)
O4 0.0492(11) 0.0605(12) 0.0727(13) 0.0001(10) -0.0209(10) -0.0137(10)
O2A 0.0354(10) 0.0827(15) 0.0701(13) -0.0041(11) 0.0005(9) -0.0127(10)
O4A 0.0587(13) 0.0740(14) 0.0698(14) 0.0116(11) -0.0141(11) -0.0203(11)
O3 0.0357(11) 0.0628(13) 0.1023(18) -0.0106(12) -0.0095(11) -0.0018(9)
N2 0.0333(11) 0.0481(12) 0.0718(15) -0.0007(11) -0.0096(10) -0.0106(9)
N3A 0.0349(11) 0.0483(12) 0.0662(14) -0.0017(10) -0.0096(10) -0.0100(10)
O5 0.0524(13) 0.0589(13) 0.0963(17) 0.0138(12) -0.0229(12) -0.0182(10)
N1 0.0311(11) 0.0587(14) 0.0753(16) -0.0069(12) -0.0087(10) -0.0122(10)
O3A 0.0432(13) 0.122(2) 0.0841(17) -0.0144(16) 0.0086(11) -0.0290(14)
O5A 0.0669(15) 0.0908(17) 0.0618(13) -0.0048(12) -0.0023(11) -0.0276(13)
N3 0.0289(11) 0.0836(18) 0.0588(14) -0.0043(12) -0.0067(10) -0.0075(11)
N2A 0.0352(12) 0.0726(17) 0.0660(15) 0.0118(12) -0.0034(10) -0.0100(12)
N1A 0.0371(13) 0.0757(17) 0.0717(16) 0.0173(13) -0.0037(11) -0.0119(12)
C1 0.0336(13) 0.0535(15) 0.0620(16) 0.0025(12) -0.0077(11) -0.0137(11)
C11A 0.0324(13) 0.0564(16) 0.081(2) 0.0026(14) -0.0101(13) -0.0115(12)
C4 0.0390(14) 0.0423(14) 0.0698(17) 0.0019(12) -0.0041(12) -0.0037(11)
C10A 0.0348(13) 0.0495(14) 0.0620(16) -0.0034(12) -0.0075(11) -0.0096(11)
C9A 0.0396(14) 0.0576(16) 0.0584(15) 0.0030(12) -0.0110(11) -0.0163(12)
C1A 0.0375(14) 0.0629(17) 0.0620(16) 0.0045(13) -0.0083(12) -0.0151(13)
C10 0.0311(13) 0.0639(17) 0.0620(16) -0.0009(13) -0.0094(11) -0.0092(12)
C3 0.0459(16) 0.0483(15) 0.0718(18) -0.0015(13) -0.0059(13) -0.0110(12)
C13A 0.0457(16) 0.0599(17) 0.0753(19) 0.0170(14) -0.0194(14) -0.0184(13)
C9 0.0308(13) 0.0679(18) 0.0586(15) -0.0013(13) -0.0065(11) -0.0139(12)
C2 0.0452(15) 0.0493(15) 0.0724(18) -0.0041(13) -0.0095(13) -0.0156(12)
C12A 0.0395(15) 0.0538(16) 0.092(2) 0.0121(15) -0.0212(15) -0.0079(13)
C5 0.0422(15) 0.0548(16) 0.076(2) 0.0007(14) -0.0059(14) -0.0039(13)
C4A 0.0359(15) 0.096(3) 0.0538(16) -0.0073(16) -0.0038(12) -0.0058(15)
C5A 0.0418(17) 0.112(3) 0.0576(17) -0.0099(18) -0.0012(13) -0.0206(18)
C8 0.058(2) 0.069(2) 0.080(2) -0.0157(17) -0.0048(16) -0.0157(17)
C3A 0.0413(16) 0.103(3) 0.0670(19) 0.0122(19) -0.0053(14) -0.0032(17)
C2A 0.0448(17) 0.088(2) 0.079(2) 0.0175(19) -0.0045(15) -0.0037(17)
C11 0.0299(15) 0.145(4) 0.079(2) -0.034(2) -0.0139(14) 0.0005(19)
C14 0.0368(16) 0.091(3) 0.105(3) -0.010(2) -0.0082(17) -0.0007(17)
C13 0.0400(16) 0.139(4) 0.072(2) -0.033(2) -0.0134(15) -0.008(2)
C6 0.0479(18) 0.074(2) 0.097(3) -0.022(2) 0.0000(17) -0.0013(16)
C7 0.066(2) 0.073(2) 0.094(3) -0.027(2) -0.0015(19) -0.0043(19)
C6A 0.0337(16) 0.148(4) 0.082(3) -0.002(3) -0.0026(16) -0.005(2)
C12 0.0376(18) 0.204(6) 0.091(3) -0.057(3) -0.0243(18) 0.004(3)
C8A 0.049(2) 0.133(4) 0.103(3) 0.035(3) -0.009(2) 0.006(2)
C14A 0.049(2) 0.158(5) 0.091(3) 0.005(3) 0.0055(19) -0.042(3)
C7A 0.045(2) 0.144(5) 0.117(4) 0.025(3) -0.009(2) 0.010(3)
C15 0.479(18) 0.174(7) 0.168(7) 0.069(6) -0.215(10) -0.192(10)
C16 0.55(2) 0.308(16) 0.170(9) 0.024(9) -0.150(11) -0.156(15)
C17 0.54(2) 0.252(13) 0.135(6) -0.044(7) -0.162(11) 0.078(14)
C18 0.77(3) 0.44(3) 0.271(16) 0.137(19) -0.169(19) -0.01(3)
C19 1.07(6) 0.82(6) 0.35(2) 0.28(3) -0.33(3) -0.07(5)
C15A 0.235(9) 0.119(4) 0.090(4) 0.020(3) -0.069(5) -0.009(5)
C16A 0.54(2) 0.155(7) 0.189(9) -0.014(7) -0.154(12) 0.054(11)
C17A 0.62(2) 0.176(9) 0.272(12) 0.060(9) -0.281(15) -0.047(14)
C18A 0.90(4) 0.277(14) 0.44(2) 0.141(18) -0.25(3) 0.06(2)
C19A 1.12(6) 0.57(5) 0.44(3) 0.30(3) -0.27(4) 0.04(5)

loop_
_atom_type_symbol
_atom_type_description
_atom_type_scat_dispersion_real
_atom_type_scat_dispersion_imag
_atom_type_scat_source
C C 0.0181 0.0091 'International Tables Vol C Tables 4.2.6.8 and 6.1.1.4'
H H 0.0000 0.0000 'International Tables Vol C Tables 4.2.6.8 and 6.1.1.4'
N N 0.0311 0.0180 'International Tables Vol C Tables 4.2.6.8 and 6.1.1.4'
O O 0.0492 0.0322 'International Tables Vol C Tables 4.2.6.8 and 6.1.1.4'
V V 0.0687 2.1097 'International Tables Vol C Tables 4.2.6.8 and 6.1.1.4'

loop_
_geom_angle_atom_site_label_1
_geom_angle_atom_site_label_2
_geom_angle_atom_site_label_3
_geom_angle
_geom_angle_site_symmetry_1
_geom_angle_site_symmetry_3
_geom_angle_publ_flag
O1 V1 N2 73.98(9) . . ?
O1 V1 N3A 81.24(8) . 2_666 ?
O2 V1 O1 151.53(10) . . ?
O2 V1 N2 83.68(9) . . ?
O2 V1 N3A 78.43(9) . 2_666 ?
O4 V1 O1 93.33(10) . . ?
O4 V1 O2 103.34(10) . . ?
O4 V1 N2 161.25(10) . . ?
O4 V1 N3A 82.19(9) . 2_666 ?
N2 V1 N3A 82.26(9) . 2_666 ?
O5 V1 O1 99.42(11) . . ?
O5 V1 O2 99.47(12) . . ?
O5 V1 O4 101.97(12) . . ?
O5 V1 N2 93.83(11) . . ?
O5 V1 N3A 175.72(12) . 2_666 ?
O1A V1A N3 78.09(9) . . ?
O1A V1A N2A 74.34(9) . . ?
O2A V1A O1A 151.99(10) . . ?
O2A V1A N3 82.91(9) . . ?
O2A V1A N2A 82.95(11) . . ?
O4A V1A O1A 93.68(10) . . ?
O4A V1A O2A 103.14(11) . . ?
O4A V1A N3 80.05(11) . . ?
O4A V1A N2A 160.47(12) . . ?
O5A V1A O1A 98.81(12) . . ?
O5A V1A O2A 99.10(13) . . ?
O5A V1A O4A 102.71(14) . . ?
O5A V1A N3 176.05(12) . . ?
O5A V1A N2A 94.47(14) . . ?
N2A V1A N3 82.37(11) . . ?
C1A O1A V1A 117.02(18) . . ?
C1 O1 V1 118.59(18) . . ?
C4 O2 V1 133.22(18) . . ?
C15 O4 V1 131.0(3) . . ?
C4A O2A V1A 130.8(2) . . ?
C15A O4A V1A 126.8(3) . . ?
C5 O3 C14 117.6(3) . . ?
N1 N2 V1 116.51(18) . . ?
C2 N2 V1 126.7(2) . . ?
C2 N2 N1 116.6(2) . . ?
C11A N3A V1 125.33(19) . 2_666 ?
C10A N3A V1 116.88(19) . 2_666 ?
C10A N3A C11A 117.1(3) . . ?
C1 N1 N2 107.6(2) . . ?
C5A O3A C14A 117.3(4) . . ?
C10 N3 V1A 118.68(19) . . ?
C10 N3 C11 117.0(3) . . ?
C11 N3 V1A 124.1(2) . . ?
N1A N2A V1A 116.2(2) . . ?
C2A N2A V1A 127.3(2) . . ?
C2A N2A N1A 116.5(3) . . ?
C1A N1A N2A 108.0(3) . . ?
O1 C1 C9 116.2(3) . . ?
N1 C1 O1 123.3(3) . . ?
N1 C1 C9 120.4(3) . . ?
N3A C11A H11A 118.4 . . ?
N3A C11A C12A 123.2(3) . . ?
C12A C11A H11A 118.4 . . ?
O2 C4 C3 122.1(3) . . ?
O2 C4 C5 117.8(3) . . ?
C5 C4 C3 120.0(3) . . ?
N3A C10A H10A 118.2 . . ?
N3A C10A C9A 123.6(3) . . ?
C9A C10A H10A 118.2 . . ?
C10A C9A C1A 119.9(3) . . ?
C13A C9A C10A 118.5(3) . . ?
C13A C9A C1A 121.6(3) . . ?
O1A C1A C9A 117.5(3) . . ?
N1A C1A O1A 124.3(3) . . ?
N1A C1A C9A 118.1(3) . . ?
N3 C10 H10 117.9 . . ?
N3 C10 C9 124.2(3) . . ?
C9 C10 H10 117.9 . . ?
C4 C3 C2 121.2(3) . . ?
C8 C3 C4 118.9(3) . . ?
C8 C3 C2 119.9(3) . . ?
C9A C13A H13A 120.7 . . ?
C9A C13A C12A 118.6(3) . . ?
C12A C13A H13A 120.7 . . ?
C10 C9 C1 118.9(3) . . ?
C10 C9 C13 117.7(3) . . ?
C13 C9 C1 123.4(3) . . ?
N2 C2 C3 124.3(3) . . ?
N2 C2 H2 117.8 . . ?
C3 C2 H2 117.8 . . ?
C11A C12A C13A 119.0(3) . . ?
C11A C12A H12A 120.5 . . ?
C13A C12A H12A 120.5 . . ?
O3 C5 C4 115.5(3) . . ?
O3 C5 C6 125.3(3) . . ?
C6 C5 C4 119.2(3) . . ?
O2A C4A C5A 118.8(4) . . ?
O2A C4A C3A 122.2(3) . . ?
C3A C4A C5A 119.0(4) . . ?
O3A C5A C4A 115.4(4) . . ?
O3A C5A C6A 125.3(3) . . ?
C6A C5A C4A 119.3(4) . . ?
C3 C8 H8 119.8 . . ?
C7 C8 C3 120.5(3) . . ?
C7 C8 H8 119.8 . . ?
C4A C3A C2A 121.3(3) . . ?
C4A C3A C8A 120.5(4) . . ?
C8A C3A C2A 118.1(4) . . ?
N2A C2A C3A 123.5(4) . . ?
N2A C2A H2A 118.3 . . ?
C3A C2A H2A 118.3 . . ?
N3 C11 H11 118.8 . . ?
N3 C11 C12 122.4(3) . . ?
C12 C11 H11 118.8 . . ?
O3 C14 H14A 109.5 . . ?
O3 C14 H14B 109.5 . . ?
O3 C14 H14C 109.5 . . ?
H14A C14 H14B 109.5 . . ?
H14A C14 H14C 109.5 . . ?
H14B C14 H14C 109.5 . . ?
C9 C13 H13 120.9 . . ?
C12 C13 C9 118.2(4) . . ?
C12 C13 H13 120.9 . . ?
C5 C6 H6 119.7 . . ?
C7 C6 C5 120.7(3) . . ?
C7 C6 H6 119.7 . . ?
C8 C7 C6 120.6(3) . . ?
C8 C7 H7 119.7 . . ?
C6 C7 H7 119.7 . . ?
C5A C6A H6A 119.2 . . ?
C7A C6A C5A 121.5(4) . . ?
C7A C6A H6A 119.2 . . ?
C11 C12 H12 119.8 . . ?
C13 C12 C11 120.3(3) . . ?
C13 C12 H12 119.8 . . ?
C3A C8A H8A 120.1 . . ?
C7A C8A C3A 119.8(5) . . ?
C7A C8A H8A 120.1 . . ?
O3A C14A H14D 109.5 . . ?
O3A C14A H14E 109.5 . . ?
O3A C14A H14F 109.5 . . ?
H14D C14A H14E 109.5 . . ?
H14D C14A H14F 109.5 . . ?
H14E C14A H14F 109.5 . . ?
C6A C7A C8A 119.8(5) . . ?
C6A C7A H7A 120.1 . . ?
C8A C7A H7A 120.1 . . ?
O4 C15 H15A 105.3 . . ?
O4 C15 H15B 105.3 . . ?
O4 C15 C16 127.9(6) . . ?
H15A C15 H15B 106.0 . . ?
C16 C15 H15A 105.3 . . ?
C16 C15 H15B 105.3 . . ?
C15 C16 H16A 108.9 . . ?
C15 C16 H16B 108.9 . . ?
C15 C16 C17 113.3 . . ?
H16A C16 H16B 107.7 . . ?
C17 C16 H16A 108.9 . . ?
C17 C16 H16B 108.9 . . ?
C16 C17 H17A 108.8 . . ?
C16 C17 H17B 108.8 . . ?
H17A C17 H17B 107.7 . . ?
C18 C17 C16 113.7 . . ?
C18 C17 H17A 108.8 . . ?
C18 C17 H17B 108.8 . . ?
C17 C18 H18A 108.9 . . ?
C17 C18 H18B 108.9 . . ?
H18A C18 H18B 107.7 . . ?
C19 C18 C17 113.3 . . ?
C19 C18 H18A 108.9 . . ?
C19 C18 H18B 108.9 . . ?
C18 C19 H19A 109.5 . . ?
C18 C19 H19B 109.5 . . ?
C18 C19 H19C 109.5 . . ?
H19A C19 H19B 109.5 . . ?
H19A C19 H19C 109.5 . . ?
H19B C19 H19C 109.5 . . ?
O4A C15A H15C 107.0 . . ?
O4A C15A H15D 107.0 . . ?
O4A C15A C16A 121.3(5) . . ?
H15C C15A H15D 106.7 . . ?
C16A C15A H15C 107.0 . . ?
C16A C15A H15D 107.0 . . ?
C15A C16A H16C 108.9 . . ?
C15A C16A H16D 108.9 . . ?
C15A C16A C17A 113.3 . . ?
H16C C16A H16D 107.7 . . ?
C17A C16A H16C 108.9 . . ?
C17A C16A H16D 108.9 . . ?
C16A C17A H17C 108.8 . . ?
C16A C17A H17D 108.8 . . ?
C16A C17A C18A 113.7 . . ?
H17C C17A H17D 107.7 . . ?
C18A C17A H17C 108.8 . . ?
C18A C17A H17D 108.8 . . ?
C17A C18A H18C 108.9 . . ?
C17A C18A H18D 108.9 . . ?
H18C C18A H18D 107.7 . . ?
C19A C18A C17A 113.3 . . ?
C19A C18A H18C 108.9 . . ?
C19A C18A H18D 108.9 . . ?
C18A C19A H19D 109.5 . . ?
C18A C19A H19E 109.5 . . ?
C18A C19A H19F 109.5 . . ?
H19D C19A H19E 109.5 . . ?
H19D C19A H19F 109.5 . . ?
H19E C19A H19F 109.5 . . ?

loop_
_geom_bond_atom_site_label_1
_geom_bond_atom_site_label_2
_geom_bond_distance
_geom_bond_site_symmetry_2
_geom_bond_publ_flag
V1 O1 1.9420(19) . ?
V1 O2 1.849(2) . ?
V1 O4 1.776(2) . ?
V1 N2 2.125(2) . ?
V1 N3A 2.495(3) 2_666 ?
V1 O5 1.592(2) . ?
V1A O1A 1.978(2) . ?
V1A O2A 1.867(2) . ?
V1A O4A 1.765(3) . ?
V1A O5A 1.583(3) . ?
V1A N3 2.410(3) . ?
V1A N2A 2.119(3) . ?
O1A C1A 1.302(4) . ?
O1 C1 1.310(3) . ?
O2 C4 1.331(4) . ?
O4 C15 1.357(6) . ?
O2A C4A 1.328(4) . ?
O4A C15A 1.375(5) . ?
O3 C5 1.361(4) . ?
O3 C14 1.411(4) . ?
N2 N1 1.395(3) . ?
N2 C2 1.285(4) . ?
N3A C11A 1.340(4) . ?
N3A C10A 1.340(4) . ?
N1 C1 1.298(4) . ?
O3A C5A 1.356(5) . ?
O3A C14A 1.437(4) . ?
N3 C10 1.334(4) . ?
N3 C11 1.338(4) . ?
N2A N1A 1.403(3) . ?
N2A C2A 1.278(5) . ?
N1A C1A 1.298(4) . ?
C1 C9 1.477(4) . ?
C11A H11A 0.9300 . ?
C11A C12A 1.382(5) . ?
C4 C3 1.408(4) . ?
C4 C5 1.399(4) . ?
C10A H10A 0.9300 . ?
C10A C9A 1.389(4) . ?
C9A C1A 1.482(4) . ?
C9A C13A 1.383(4) . ?
C10 H10 0.9300 . ?
C10 C9 1.386(4) . ?
C3 C2 1.434(4) . ?
C3 C8 1.402(5) . ?
C13A H13A 0.9300 . ?
C13A C12A 1.388(4) . ?
C9 C13 1.390(4) . ?
C2 H2 0.9300 . ?
C12A H12A 0.9300 . ?
C5 C6 1.390(5) . ?
C4A C5A 1.409(5) . ?
C4A C3A 1.388(6) . ?
C5A C6A 1.394(6) . ?
C8 H8 0.9300 . ?
C8 C7 1.369(5) . ?
C3A C2A 1.440(5) . ?
C3A C8A 1.405(6) . ?
C2A H2A 0.9300 . ?
C11 H11 0.9300 . ?
C11 C12 1.375(6) . ?
C14 H14A 0.9600 . ?
C14 H14B 0.9600 . ?
C14 H14C 0.9600 . ?
C13 H13 0.9300 . ?
C13 C12 1.371(6) . ?
C6 H6 0.9300 . ?
C6 C7 1.381(6) . ?
C7 H7 0.9300 . ?
C6A H6A 0.9300 . ?
C6A C7A 1.366(8) . ?
C12 H12 0.9300 . ?
C8A H8A 0.9300 . ?
C8A C7A 1.384(7) . ?
C14A H14D 0.9600 . ?
C14A H14E 0.9600 . ?
C14A H14F 0.9600 . ?
C7A H7A 0.9300 . ?
C15 H15A 0.9700 . ?
C15 H15B 0.9700 . ?
C15 C16 1.5173 . ?
C16 H16A 0.9700 . ?
C16 H16B 0.9700 . ?
C16 C17 1.5185 . ?
C17 H17A 0.9700 . ?
C17 H17B 0.9700 . ?
C17 C18 1.5185 . ?
C18 H18A 0.9700 . ?
C18 H18B 0.9700 . ?
C18 C19 1.5172 . ?
C19 H19A 0.9600 . ?
C19 H19B 0.9600 . ?
C19 H19C 0.9600 . ?
C15A H15C 0.9700 . ?
C15A H15D 0.9700 . ?
C15A C16A 1.5173 . ?
C16A H16C 0.9700 . ?
C16A H16D 0.9700 . ?
C16A C17A 1.5184 . ?
C17A H17C 0.9700 . ?
C17A H17D 0.9700 . ?
C17A C18A 1.5184 . ?
C18A H18C 0.9700 . ?
C18A H18D 0.9700 . ?
C18A C19A 1.5173 . ?
C19A H19D 0.9600 . ?
C19A H19E 0.9600 . ?
C19A H19F 0.9600 . ?

loop_
_geom_torsion_atom_site_label_1
_geom_torsion_atom_site_label_2
_geom_torsion_atom_site_label_3
_geom_torsion_atom_site_label_4
_geom_torsion
_geom_torsion_site_symmetry_1
_geom_torsion_site_symmetry_2
_geom_torsion_site_symmetry_3
_geom_torsion_site_symmetry_4
_geom_torsion_publ_flag
V1 O1 C1 N1 -1.6(4) . . . . ?
V1 O1 C1 C9 -179.31(19) . . . . ?
V1 O2 C4 C3 29.1(5) . . . . ?
V1 O2 C4 C5 -153.9(2) . . . . ?
V1 O4 C15 C16 -40.7(16) . . . . ?
V1 N2 N1 C1 -0.6(3) . . . . ?
V1 N2 C2 C3 -8.6(5) . . . . ?
V1 N3A C11A C12A -169.9(3) 2_666 . . . ?
V1 N3A C10A C9A 169.9(2) 2_666 . . . ?
V1A O1A C1A N1A 3.9(4) . . . . ?
V1A O1A C1A C9A -172.3(2) . . . . ?
V1A O2A C4A C5A -146.8(3) . . . . ?
V1A O2A C4A C3A 36.4(5) . . . . ?
V1A O4A C15A C16A 177.9(8) . . . . ?
V1A N3 C10 C9 172.9(2) . . . . ?
V1A N3 C11 C12 -170.8(4) . . . . ?
V1A N2A N1A C1A -3.5(4) . . . . ?
V1A N2A C2A C3A -5.1(6) . . . . ?
O1A V1A O2A C4A -74.9(4) . . . . ?
O1A V1A O4A C15A 98.5(6) . . . . ?
O1 V1 O2 C4 -72.1(3) . . . . ?
O1 V1 O4 C15 99.9(8) . . . . ?
O1 C1 C9 C10 -6.2(4) . . . . ?
O1 C1 C9 C13 171.8(4) . . . . ?
O2 V1 O4 C15 -103.4(8) . . . . ?
O2 C4 C3 C2 0.6(5) . . . . ?
O2 C4 C3 C8 -179.9(3) . . . . ?
O2 C4 C5 O3 -0.4(4) . . . . ?
O2 C4 C5 C6 178.9(3) . . . . ?
O4 V1 O2 C4 163.7(3) . . . . ?
O4 C15 C16 C17 171.1(10) . . . . ?
O2A V1A O4A C15A -104.0(6) . . . . ?
O2A C4A C5A O3A 2.5(5) . . . . ?
O2A C4A C5A C6A -177.4(3) . . . . ?
O2A C4A C3A C2A -1.8(6) . . . . ?
O2A C4A C3A C8A 176.0(4) . . . . ?
O4A V1A O2A C4A 159.6(3) . . . . ?
O4A C15A C16A C17A 172.6(10) . . . . ?
O3 C5 C6 C7 -178.3(4) . . . . ?
N2 V1 O2 C4 -34.0(3) . . . . ?
N2 V1 O4 C15 146.4(8) . . . . ?
N2 N1 C1 O1 1.4(4) . . . . ?
N2 N1 C1 C9 179.0(3) . . . . ?
N3A V1 O2 C4 -117.3(3) 2_666 . . . ?
N3A V1 O4 C15 -179.4(8) 2_666 . . . ?
N3A C11A C12A C13A 0.3(5) . . . . ?
N3A C10A C9A C1A -176.4(3) . . . . ?
N3A C10A C9A C13A 1.2(5) . . . . ?
O5 V1 O2 C4 58.9(3) . . . . ?
O5 V1 O4 C15 -0.5(8) . . . . ?
N1 N2 C2 C3 176.6(3) . . . . ?
N1 C1 C9 C10 176.0(3) . . . . ?
N1 C1 C9 C13 -6.0(5) . . . . ?
O3A C5A C6A C7A -178.4(5) . . . . ?
O5A V1A O2A C4A 54.2(3) . . . . ?
O5A V1A O4A C15A -1.4(6) . . . . ?
N3 V1A O2A C4A -122.4(3) . . . . ?
N3 V1A O4A C15A 175.7(6) . . . . ?
N3 C10 C9 C1 176.4(3) . . . . ?
N3 C10 C9 C13 -1.7(5) . . . . ?
N3 C11 C12 C13 -1.9(10) . . . . ?
N2A V1A O2A C4A -39.2(3) . . . . ?
N2A V1A O4A C15A 149.6(6) . . . . ?
N2A N1A C1A O1A -0.1(5) . . . . ?
N2A N1A C1A C9A 176.1(3) . . . . ?
N1A N2A C2A C3A 177.4(4) . . . . ?
C1 C9 C13 C12 -174.6(5) . . . . ?
C11A N3A C10A C9A -1.3(4) . . . . ?
C4 C3 C2 N2 -8.1(5) . . . . ?
C4 C3 C8 C7 -0.8(6) . . . . ?
C4 C5 C6 C7 2.5(6) . . . . ?
C10A N3A C11A C12A 0.5(5) . . . . ?
C10A C9A C1A O1A -171.6(3) . . . . ?
C10A C9A C1A N1A 11.9(5) . . . . ?
C10A C9A C13A C12A -0.3(5) . . . . ?
C9A C13A C12A C11A -0.4(5) . . . . ?
C1A C9A C13A C12A 177.3(3) . . . . ?
C10 N3 C11 C12 3.7(7) . . . . ?
C10 C9 C13 C12 3.5(7) . . . . ?
C3 C4 C5 O3 176.7(3) . . . . ?
C3 C4 C5 C6 -4.0(5) . . . . ?
C3 C8 C7 C6 -0.7(7) . . . . ?
C13A C9A C1A O1A 10.9(5) . . . . ?
C13A C9A C1A N1A -165.6(3) . . . . ?
C9 C13 C12 C11 -1.8(9) . . . . ?
C2 N2 N1 C1 174.7(3) . . . . ?
C2 C3 C8 C7 178.7(4) . . . . ?
C5 C4 C3 C2 -176.4(3) . . . . ?
C5 C4 C3 C8 3.2(5) . . . . ?
C5 C6 C7 C8 -0.2(7) . . . . ?
C4A C5A C6A C7A 1.4(7) . . . . ?
C4A C3A C2A N2A -11.4(7) . . . . ?
C4A C3A C8A C7A 1.2(8) . . . . ?
C5A C4A C3A C2A -178.5(4) . . . . ?
C5A C4A C3A C8A -0.8(6) . . . . ?
C5A C6A C7A C8A -1.0(9) . . . . ?
C8 C3 C2 N2 172.4(3) . . . . ?
C3A C4A C5A O3A 179.4(3) . . . . ?
C3A C4A C5A C6A -0.5(5) . . . . ?
C3A C8A C7A C6A -0.3(9) . . . . ?
C2A N2A N1A C1A 174.3(3) . . . . ?
C2A C3A C8A C7A 179.0(5) . . . . ?
C11 N3 C10 C9 -1.9(5) . . . . ?
C14 O3 C5 C4 176.7(3) . . . . ?
C14 O3 C5 C6 -2.6(6) . . . . ?
C8A C3A C2A N2A 170.8(5) . . . . ?
C14A O3A C5A C4A 171.9(3) . . . . ?
C14A O3A C5A C6A -8.3(6) . . . . ?
C15 C16 C17 C18 178.5 . . . . ?
C16 C17 C18 C19 178.5 . . . . ?
C15A C16A C17A C18A 178.5 . . . . ?
C16A C17A C18A C19A 178.5 . . . . ?
